data_7206358
loop_
_publ_author_name
'Dominic Lalibert\'e'
'Thierry Maris'
'James D. Wuest'

_publ_section_title
;
 Molecular networks built from weakly interacting nitro-substituted
 pentaerythrityl tetraaryl ethers
;
_journal_name_full CrystEngComm
_journal_page_first 158
_journal_page_last 160
_journal_paper_doi 10.1039/b500757g
_journal_volume 7
_journal_year 2005
_chemical_compound_source 'Synthesized by the authors. See text'
_chemical_formula_sum 'C59 H52 N4 O14 S2'
_chemical_formula_weight 1105.17
_chemical_name_systematic
; 
 ? 
;
_space_group_IT_number 81
_symmetry_cell_setting tetragonal
_symmetry_space_group_name_Hall 'P -4'
_symmetry_space_group_name_H-M 'P -4'
_atom_sites_solution_hydrogens geom
_atom_sites_solution_primary direct
_atom_sites_solution_secondary difmap
_audit_creation_method SHELXL-97
_cell_angle_alpha 90.00
_cell_angle_beta 90.00
_cell_angle_gamma 90.00
_cell_formula_units_Z 1
_cell_length_a 12.1140(5)
_cell_length_b 12.1140(5)
_cell_length_c 8.9974(5)
_cell_measurement_reflns_used 3373
_cell_measurement_temperature 223(2)
_cell_measurement_theta_max 58.67
_cell_measurement_theta_min 3.65
_cell_volume 1320.36(11)
_computing_cell_refinement 'SMART (Bruker, 1999)'
_computing_data_collection 'SAINT (Bruker, 1999)'
_computing_data_reduction 'SAINT (Bruker, 1999)'
_computing_molecular_graphics 'XP (Bruker, 1999)'
_computing_publication_material 'UdMX (local program)'
_computing_structure_refinement 'SHELXL97 (Sheldrick, 1997)'
_computing_structure_solution 'SHELXS97 (Sheldrick, 1997)'
_diffrn_ambient_temperature 223(2)
_diffrn_detector_area_resol_mean 5.5
_diffrn_measured_fraction_theta_full 1.000
_diffrn_measured_fraction_theta_max 1.000
_diffrn_measurement_device_type 'Bruker AXS Smart 2K/Platform'
_diffrn_measurement_method \w
_diffrn_radiation_monochromator graphite
_diffrn_radiation_source 'Sealed Tube'
_diffrn_radiation_type CuK\a
_diffrn_radiation_wavelength 1.54178
_diffrn_reflns_av_R_equivalents 0.028
_diffrn_reflns_av_sigmaI/netI 0.0404
_diffrn_reflns_limit_h_max 14
_diffrn_reflns_limit_h_min -14
_diffrn_reflns_limit_k_max 14
_diffrn_reflns_limit_k_min -14
_diffrn_reflns_limit_l_max 10
_diffrn_reflns_limit_l_min -10
_diffrn_reflns_number 13144
_diffrn_reflns_theta_full 69.98
_diffrn_reflns_theta_max 69.98
_diffrn_reflns_theta_min 3.65
_diffrn_standards_decay_% -0.08
_diffrn_standards_number 76
_exptl_absorpt_coefficient_mu 1.532
_exptl_absorpt_correction_T_max 1.0000
_exptl_absorpt_correction_T_min 0.6500
_exptl_absorpt_correction_type multi-scan
_exptl_absorpt_process_details 'Sadabs (Sheldrick,1996)'
_exptl_crystal_colour Colourless
_exptl_crystal_density_diffrn 1.390
_exptl_crystal_density_method 'not measured'
_exptl_crystal_description block
_exptl_crystal_F_000 578
_exptl_crystal_size_max 0.20
_exptl_crystal_size_mid 0.15
_exptl_crystal_size_min 0.15
_refine_diff_density_max 0.183
_refine_diff_density_min -0.253
_refine_diff_density_rms 0.047
_refine_ls_abs_structure_details 'Flack H D (1983), Acta Cryst. A39, 876-881'
_refine_ls_abs_structure_Flack 0.0(2)
_refine_ls_extinction_method none
_refine_ls_goodness_of_fit_ref 0.959
_refine_ls_hydrogen_treatment constr
_refine_ls_matrix_type full
_refine_ls_number_parameters 187
_refine_ls_number_reflns 2500
_refine_ls_number_restraints 12
_refine_ls_restrained_S_all 0.977
_refine_ls_R_factor_all 0.0841
_refine_ls_R_factor_gt 0.0590
_refine_ls_shift/su_max 0.005
_refine_ls_shift/su_mean 0.000
_refine_ls_structure_factor_coef Fsqd
_refine_ls_weighting_details 'calc w=1/[\s^2^(Fo^2^)+(0.1290P)^2^] where P=(Fo^2^+2Fc^2^)/3'
_refine_ls_weighting_scheme calc
_refine_ls_wR_factor_gt 0.1703
_refine_ls_wR_factor_ref 0.1884
_reflns_number_gt 1720
_reflns_number_total 2500
_reflns_threshold_expression >2\s(I)
_cod_data_source_file deposit.cif
_cod_data_source_block jiw665
_cod_original_sg_symbol_H-M P-4
_cod_database_code 7206358

loop_
_symmetry_equiv_pos_as_xyz
'x, y, z'
'-x, -y, z'
'y, -x, -z'
'-y, x, -z'

loop_
_atom_site_label
_atom_site_type_symbol
_atom_site_fract_x
_atom_site_fract_y
_atom_site_fract_z
_atom_site_U_iso_or_equiv
_atom_site_adp_type
_atom_site_occupancy
_atom_site_symmetry_multiplicity
_atom_site_calc_flag
_atom_site_refinement_flags
_atom_site_disorder_assembly
_atom_site_disorder_group
C1 C 0.0000 1.0000 0.0000 0.0489(15) Uani 1 4 d S . .
C2 C 0.1027(3) 0.9867(3) 0.0946(3) 0.0544(8) Uani 1 1 d . . .
H2A H 0.1660 0.9681 0.0316 0.065 Uiso 1 1 calc R . .
H2B H 0.1190 1.0559 0.1465 0.065 Uiso 1 1 calc R . .
O3 O 0.0837(2) 0.9000(2) 0.2006(3) 0.0599(7) Uani 1 1 d . . .
C4 C 0.1636(3) 0.8859(3) 0.3071(4) 0.0516(8) Uani 1 1 d . . .
C5 C 0.1340(3) 0.8235(3) 0.4312(4) 0.0566(9) Uani 1 1 d . . .
H5 H 0.0632 0.7921 0.4368 0.068 Uiso 1 1 calc . . .
C6 C 0.2066(3) 0.8077(3) 0.5440(4) 0.0568(8) Uani 1 1 d . . .
H6 H 0.1853 0.7650 0.6265 0.068 Uiso 1 1 calc . . .
C7 C 0.3129(3) 0.8536(3) 0.5403(4) 0.0556(8) Uani 1 1 d . . .
C8 C 0.3410(3) 0.9127(3) 0.4148(4) 0.0591(9) Uani 1 1 d . . .
H8 H 0.4126 0.9422 0.4079 0.071 Uiso 1 1 calc . . .
C9 C 0.2691(3) 0.9300(3) 0.2999(4) 0.0571(8) Uani 1 1 d . . .
H9 H 0.2911 0.9714 0.2167 0.069 Uiso 1 1 calc . . .
C10 C 0.3884(3) 0.8457(3) 0.6696(4) 0.0566(9) Uani 1 1 d . . .
C11 C 0.3461(3) 0.8438(4) 0.8138(4) 0.0668(10) Uani 1 1 d . . .
H11 H 0.2692 0.8439 0.8280 0.080 Uiso 1 1 calc . . .
C12 C 0.4147(4) 0.8418(4) 0.9354(4) 0.0718(11) Uani 1 1 d . . .
H12 H 0.3849 0.8378 1.0317 0.086 Uiso 1 1 calc . . .
C13 C 0.5256(4) 0.8457(3) 0.9154(5) 0.0691(11) Uani 1 1 d . . .
C14 C 0.5720(3) 0.8465(4) 0.7756(6) 0.0828(14) Uani 1 1 d . . .
H14 H 0.6491 0.8477 0.7640 0.099 Uiso 1 1 calc . . .
C15 C 0.5030(3) 0.8456(4) 0.6517(5) 0.0800(13) Uani 1 1 d . . .
H15 H 0.5336 0.8450 0.5557 0.096 Uiso 1 1 calc . . .
N16 N 0.5973(4) 0.8492(3) 1.0448(5) 0.0855(11) Uani 1 1 d . . .
O17 O 0.6971(3) 0.8444(3) 1.0246(5) 0.1147(13) Uani 1 1 d . . .
O18 O 0.5587(4) 0.8583(4) 1.1663(5) 0.1242(16) Uani 1 1 d . . .
O20 O 0.589(3) 0.599(3) 1.4281(18) 0.222(12) Uiso 0.25 1 d PD . 1
S20 S 0.5513(8) 0.5654(8) 1.2697(10) 0.140(3) Uiso 0.25 1 d PD . 1
C21 C 0.464(2) 0.674(2) 1.245(4) 0.350 Uiso 0.50 1 d PD A 1
H21A H 0.4690 0.7002 1.1432 0.525 Uiso 0.25 1 calc PR A 1
H21B H 0.4838 0.7334 1.3124 0.525 Uiso 0.25 1 calc PR A 1
H21C H 0.3886 0.6509 1.2651 0.525 Uiso 0.25 1 calc PR A 1
C22 C 0.442(2) 0.493(3) 1.341(5) 0.350 Uiso 0.25 1 d PD B 1
H22A H 0.4567 0.4144 1.3316 0.525 Uiso 0.25 1 calc PR B 1
H22B H 0.3758 0.5116 1.2870 0.525 Uiso 0.25 1 calc PR B 1
H22C H 0.4331 0.5116 1.4452 0.525 Uiso 0.25 1 calc PR B 1
O30 O 0.446(2) 0.579(2) 1.056(2) 0.192(10) Uiso 0.25 1 d PD . 2
S30 S 0.5405(15) 0.5703(14) 1.1713(17) 0.236(6) Uiso 0.25 1 d PD . 2
C31 C 0.5635(16) 0.4359(15) 1.224(2) 0.168(7) Uiso 0.50 1 d PD C 2
H31A H 0.6385 0.4150 1.1993 0.252 Uiso 0.25 1 calc PR C 2
H31B H 0.5121 0.3877 1.1732 0.252 Uiso 0.25 1 calc PR C 2
H31C H 0.5528 0.4291 1.3309 0.252 Uiso 0.25 1 calc PR C 2
C32 C 0.459(3) 0.610(3) 1.321(3) 0.174(14) Uiso 0.25 1 d PD D 2
H32A H 0.4994 0.6631 1.3806 0.261 Uiso 0.25 1 calc PR D 2
H32B H 0.4418 0.5457 1.3804 0.261 Uiso 0.25 1 calc PR D 2
H32C H 0.3918 0.6431 1.2843 0.261 Uiso 0.25 1 calc PR D 2

loop_
_atom_site_aniso_label
_atom_site_aniso_U_11
_atom_site_aniso_U_22
_atom_site_aniso_U_33
_atom_site_aniso_U_23
_atom_site_aniso_U_13
_atom_site_aniso_U_12
C1 0.056(2) 0.056(2) 0.035(3) 0.000 0.000 0.000
C2 0.064(2) 0.062(2) 0.0380(15) 0.0027(15) -0.0015(15) -0.0020(16)
O3 0.0673(15) 0.0706(15) 0.0420(11) 0.0084(11) -0.0077(11) -0.0122(11)
C4 0.0602(19) 0.0547(18) 0.0398(17) -0.0006(15) -0.0046(15) -0.0002(14)
C5 0.058(2) 0.066(2) 0.0459(19) 0.0043(15) -0.0024(15) -0.0109(16)
C6 0.060(2) 0.062(2) 0.0476(18) 0.0087(16) -0.0002(16) -0.0071(15)
C7 0.0553(19) 0.064(2) 0.0475(18) 0.0011(16) -0.0016(16) 0.0046(15)
C8 0.0506(19) 0.073(2) 0.053(2) 0.0046(17) 0.0046(16) 0.0006(16)
C9 0.061(2) 0.065(2) 0.0452(17) 0.0069(17) 0.0058(15) -0.0034(15)
C10 0.0494(18) 0.065(2) 0.056(2) 0.0044(17) -0.0043(15) 0.0023(15)
C11 0.055(2) 0.088(3) 0.058(2) -0.005(2) -0.0016(18) 0.0010(17)
C12 0.077(3) 0.092(3) 0.046(2) -0.0043(19) -0.0090(18) 0.003(2)
C13 0.064(2) 0.076(3) 0.068(2) 0.004(2) -0.019(2) -0.0049(18)
C14 0.053(2) 0.110(4) 0.085(3) 0.024(3) -0.003(2) 0.003(2)
C15 0.049(2) 0.125(4) 0.066(2) 0.018(2) 0.0027(18) 0.007(2)
N16 0.076(3) 0.097(3) 0.084(3) 0.007(2) -0.025(2) -0.010(2)
O17 0.080(2) 0.145(3) 0.120(3) 0.024(3) -0.044(2) -0.016(2)
O18 0.111(3) 0.183(5) 0.079(2) -0.008(3) -0.026(2) -0.019(3)

loop_
_atom_type_symbol
_atom_type_description
_atom_type_scat_dispersion_real
_atom_type_scat_dispersion_imag
_atom_type_scat_source
C C 0.0181 0.0091 'International Tables Vol C Tables 4.2.6.8 and 6.1.1.4'
H H 0.0000 0.0000 'International Tables Vol C Tables 4.2.6.8 and 6.1.1.4'
N N 0.0311 0.0180 'International Tables Vol C Tables 4.2.6.8 and 6.1.1.4'
O O 0.0492 0.0322 'International Tables Vol C Tables 4.2.6.8 and 6.1.1.4'
S S 0.3331 0.5567 'International Tables Vol C Tables 4.2.6.8 and 6.1.1.4'

loop_
_geom_angle_atom_site_label_1
_geom_angle_atom_site_label_2
_geom_angle_atom_site_label_3
_geom_angle_site_symmetry_1
_geom_angle_site_symmetry_3
_geom_angle
_geom_angle_publ_flag
C2 C1 C2 3_465 . 108.39(13) y
C2 C1 C2 3_465 4_665 111.7(3) y
C2 C1 C2 . 4_665 108.39(13) y
C2 C1 C2 3_465 2_575 108.39(13) y
C2 C1 C2 . 2_575 111.7(3) y
C2 C1 C2 4_665 2_575 108.39(13) y
O3 C2 C1 . . 108.6(2) y
O3 C2 H2A . . 110 ?
C1 C2 H2A . . 110 ?
O3 C2 H2B . . 110 ?
C1 C2 H2B . . 110 ?
H2A C2 H2B . . 108.3 ?
C4 O3 C2 . . 116.2(2) y
O3 C4 C9 . . 124.7(3) y
O3 C4 C5 . . 116.5(3) y
C9 C4 C5 . . 118.8(3) y
C6 C5 C4 . . 120.6(3) y
C6 C5 H5 . . 119.7 ?
C4 C5 H5 . . 119.7 ?
C5 C6 C7 . . 121.4(3) y
C5 C6 H6 . . 119.3 ?
C7 C6 H6 . . 119.3 ?
C8 C7 C6 . . 116.9(3) y
C8 C7 C10 . . 121.6(3) y
C6 C7 C10 . . 121.4(3) y
C9 C8 C7 . . 122.7(3) y
C9 C8 H8 . . 118.6 ?
C7 C8 H8 . . 118.6 ?
C8 C9 C4 . . 119.5(3) y
C8 C9 H9 . . 120.2 ?
C4 C9 H9 . . 120.2 ?
C11 C10 C15 . . 118.2(3) y
C11 C10 C7 . . 120.3(3) y
C15 C10 C7 . . 121.4(3) y
C12 C11 C10 . . 121.3(3) y
C12 C11 H11 . . 119.4 ?
C10 C11 H11 . . 119.4 ?
C13 C12 C11 . . 119.5(4) y
C13 C12 H12 . . 120.2 ?
C11 C12 H12 . . 120.2 ?
C12 C13 C14 . . 121.7(4) y
C12 C13 N16 . . 119.1(4) y
C14 C13 N16 . . 119.2(4) y
C13 C14 C15 . . 119.1(4) y
C13 C14 H14 . . 120.5 ?
C15 C14 H14 . . 120.5 ?
C14 C15 C10 . . 120.2(4) y
C14 C15 H15 . . 119.9 ?
C10 C15 H15 . . 119.9 ?
O18 N16 O17 . . 121.8(4) y
O18 N16 C13 . . 120.1(4) y
O17 N16 C13 . . 118.1(5) y
C22 O20 S20 2_665 . 37.30(18) y
C22 S20 O20 2_665 . 63.70(16) y
C22 S20 C21 2_665 . 135(3) y
O20 S20 C21 . . 95.6(1) y
C22 S20 C22 2_665 . 55(3) y
O20 S20 C22 . . 91.0(1) y
C21 S20 C22 . . 88.1(9) y
C22 S20 S20 2_665 2_665 57.90(11) y
O20 S20 S20 . 2_665 113.00(13) y
C21 S20 S20 . 2_665 103.00(14) y
C22 S20 S20 . 2_665 28.30(16) y
S20 C21 H21A . . 109.5 ?
S20 C21 H21B . . 109.5 ?
H21A C21 H21B . . 109.5 ?
S20 C21 H21C . . 109.5 ?
H21A C21 H21C . . 109.5 ?
H21B C21 H21C . . 109.5 ?
S20 C22 H22A . . 109.5 ?
S20 C22 H22B . . 109.5 ?
H22A C22 H22B . . 109.5 ?
S20 C22 H22C . . 109.5 ?
H22A C22 H22C . . 109.5 ?
H22B C22 H22C . . 109.5 ?
C31 O30 S30 2_665 . 52.00(11) y
C31 O30 S30 2_665 2_665 53.9(1) y
S30 O30 S30 . 2_665 63.20(13) y
C31 O30 S30 2_665 4_657 158(2) y
S30 O30 S30 . 4_657 135.00(18) y
S30 O30 S30 2_665 4_657 107.10(13) y
C31 S30 O30 2_665 . 63.50(13) y
C31 S30 C31 2_665 . 90.00(16) y
O30 S30 C31 . . 112.00(16) y
C31 S30 C32 2_665 . 37.90(14) y
O30 S30 C32 . . 94.80(15) y
C31 S30 C32 . . 98.00(14) y
C31 S30 S30 2_665 2_665 59.10(12) y
O30 S30 S30 . 2_665 72.20(13) y
C31 S30 S30 . 2_665 42.3(9) y
C32 S30 S30 . 2_665 87.50(16) y
C31 S30 O30 2_665 2_665 101.40(17) y
O30 S30 O30 . 2_665 77.50(18) y
C31 S30 O30 . 2_665 46.1(9) y
C32 S30 O30 . 2_665 131.80(18) y
S30 S30 O30 2_665 2_665 44.6(7) y
C31 S30 O30 2_665 3_567 123.20(17) y
O30 S30 O30 . 3_567 61.30(13) y
C31 S30 O30 . 3_567 98.20(13) y
C32 S30 O30 . 3_567 154.90(17) y
S30 S30 O30 2_665 3_567 91.6(9) y
O30 S30 O30 2_665 3_567 54.5(1) y
S30 C31 H31A . . 109.5 ?
S30 C31 H31B . . 109.5 ?
H31A C31 H31B . . 109.5 ?
S30 C31 H31C . . 109.5 ?
H31A C31 H31C . . 109.5 ?
H31B C31 H31C . . 109.5 ?
S30 C32 H32A . . 109.5 ?
S30 C32 H32B . . 109.5 ?
H32A C32 H32B . . 109.5 ?
S30 C32 H32C . . 109.5 ?
H32A C32 H32C . . 109.5 ?
H32B C32 H32C . . 109.5 ?

loop_
_geom_bond_atom_site_label_1
_geom_bond_atom_site_label_2
_geom_bond_site_symmetry_2
_geom_bond_distance
_geom_bond_publ_flag
C1 C2 3_465 1.516(3) y
C1 C2 . 1.516(3) y
C1 C2 4_665 1.516(3) y
C1 C2 2_575 1.516(3) y
C2 O3 . 1.436(4) y
C2 H2a . 0.98 ?
C2 H2b . 0.98 ?
O3 C4 . 1.372(4) y
C4 C9 . 1.387(5) y
C4 C5 . 1.396(5) y
C5 C6 . 1.357(4) y
C5 H5 . 0.94 ?
C6 C7 . 1.403(5) y
C6 H6 . 0.94 ?
C7 C8 . 1.379(5) y
C7 C10 . 1.483(5) y
C8 C9 . 1.368(5) y
C8 H8 . 0.94 ?
C9 H9 . 0.94 ?
C10 C11 . 1.395(5) y
C10 C15 . 1.398(5) y
C11 C12 . 1.374(6) y
C11 H11 . 0.94 ?
C12 C13 . 1.357(6) y
C12 H12 . 0.94 ?
C13 C14 . 1.377(6) y
C13 N16 . 1.453(5) y
C14 C15 . 1.394(6) y
C14 H14 . 0.94 ?
C15 H15 . 0.94 ?
N16 O18 . 1.195(6) y
N16 O17 . 1.224(5) y
O20 C22 2_665 1.42(3) y
O20 S20 . 1.552(5) y
S20 C22 2_665 0.96(5) y
S20 C21 . 1.706(5) y
S20 C22 . 1.709(5) y
S20 S20 2_665 2.014(19) y
C21 H21a . 0.97 ?
C21 H21b . 0.97 ?
C21 H21c . 0.97 ?
C22 H22a . 0.97 ?
C22 H22b . 0.97 ?
C22 H22c . 0.97 ?
O30 C31 2_665 1.53(3) y
O30 S30 . 1.545(17) y
O30 S30 2_665 2.10(3) y
O30 S30 4_657 2.11(2) y
S30 C31 2_665 1.35(2) y
S30 C31 . 1.719(16) y
S30 C32 . 1.731(19) y
S30 S30 2_665 1.96(4) y
S30 O30 2_665 2.10(3) y
S30 O30 3_567 2.11(2) y
C31 H31a . 0.97 ?
C31 H31b . 0.97 ?
C31 H31c . 0.97 ?
C32 H32a . 0.97 ?
C32 H32b . 0.97 ?
C32 H32c . 0.97 ?

loop_
_geom_torsion_atom_site_label_1
_geom_torsion_atom_site_label_2
_geom_torsion_atom_site_label_3
_geom_torsion_atom_site_label_4
_geom_torsion_site_symmetry_1
_geom_torsion_site_symmetry_4
_geom_torsion
_geom_torsion_publ_flag
C2 C1 C2 O3 3_465 . -67.48(13) y
C2 C1 C2 O3 4_665 . 171.2(3) y
C2 C1 C2 O3 2_575 . 51.84(19) y
C1 C2 O3 C4 . . -172.5(2) y
C2 O3 C4 C9 . . -15.4(5) y
C2 O3 C4 C5 . . 163.8(3) y
O3 C4 C5 C6 . . -178.2(3) y
C9 C4 C5 C6 . . 1.0(5) y
C4 C5 C6 C7 . . 0.4(6) y
C5 C6 C7 C8 . . -1.9(6) y
C5 C6 C7 C10 . . 173.9(3) y
C6 C7 C8 C9 . . 2.1(6) y
C10 C7 C8 C9 . . -173.7(4) y
C7 C8 C9 C4 . . -0.8(6) y
O3 C4 C9 C8 . . 178.3(3) y
C5 C4 C9 C8 . . -0.8(5) y
C8 C7 C10 C11 . . 144.2(4) y
C6 C7 C10 C11 . . -31.4(5) y
C8 C7 C10 C15 . . -32.6(6) y
C6 C7 C10 C15 . . 151.9(4) y
C15 C10 C11 C12 . . 0.0(6) y
C7 C10 C11 C12 . . -176.9(4) y
C10 C11 C12 C13 . . 2.4(7) y
C11 C12 C13 C14 . . -3.0(7) y
C11 C12 C13 N16 . . 176.9(4) y
C12 C13 C14 C15 . . 1.3(7) y
N16 C13 C14 C15 . . -178.6(4) y
C13 C14 C15 C10 . . 1.1(7) y
C11 C10 C15 C14 . . -1.6(7) y
C7 C10 C15 C14 . . 175.1(4) y
C12 C13 N16 O18 . . -6.5(7) y
C14 C13 N16 O18 . . 173.4(5) y
C12 C13 N16 O17 . . 174.7(4) y
C14 C13 N16 O17 . . -5.4(6) y
C22 O20 S20 C21 2_665 . 138(4) y
C22 O20 S20 C22 2_665 . 50(4) y
C22 O20 S20 S20 2_665 2_665 31(3) y
S30 O30 S30 C31 2_665 2_665 -63.70(12) y
S30 O30 S30 C31 4_657 2_665 -152(3) y
C31 O30 S30 C31 2_665 . 78.40(17) y
S30 O30 S30 C31 2_665 . 14.70(14) y
S30 O30 S30 C31 4_657 . -73(3) y
C31 O30 S30 C32 2_665 . -22.20(17) y
S30 O30 S30 C32 2_665 . -85.90(16) y
S30 O30 S30 C32 4_657 . -174(2) y
C31 O30 S30 S30 2_665 2_665 63.70(12) y
S30 O30 S30 S30 4_657 2_665 -88(2) y
C31 O30 S30 O30 2_665 2_665 109.70(17) y
S30 O30 S30 O30 2_665 2_665 46.0(8) y
S30 O30 S30 O30 4_657 2_665 -42(2) y
C31 O30 S30 O30 2_665 3_567 165.80(19) y
S30 O30 S30 O30 2_665 3_567 102.1(1) y
S30 O30 S30 O30 4_657 3_567 14.30(19) y
